data_7218322
loop_
_publ_author_name
'Aaker\"oy, Christer B.'
'Welideniya, Dhanushi'
'Desper, John'
'Moore, Curtis'

_publ_section_title
;
 Halogen-bond driven co-crystallization of potential anti-cancer
 compounds: a structural study
;
_journal_issue 44
_journal_name_full CrystEngComm
_journal_page_first 10203
_journal_paper_doi 10.1039/C4CE01614A
_journal_volume 16
_journal_year 2014
_chemical_formula_moiety
;
(C20 H26 N4 O2) (C6 F12 I2)
;
_chemical_formula_sum 'C26 H26 F12 I2 N4 O2'
_chemical_formula_weight 908.31
_chemical_name_systematic
;
DW-10-9 (3-pyridyl)-CONH-(CH2)8-NHCO-(3-pyridyl),  I-(CF2)6-I
;
_space_group_IT_number 2
_symmetry_cell_setting triclinic
_symmetry_space_group_name_Hall '-P 1'
_symmetry_space_group_name_H-M 'P -1'
_atom_sites_solution_hydrogens geom
_atom_sites_solution_primary direct
_atom_sites_solution_secondary difmap
_audit_creation_method SHELXL-97
_cell_angle_alpha 85.793(6)
_cell_angle_beta 87.469(7)
_cell_angle_gamma 88.033(5)
_cell_formula_units_Z 1
_cell_length_a 5.0345(12)
_cell_length_b 5.1049(12)
_cell_length_c 29.113(7)
_cell_measurement_reflns_used 9901
_cell_measurement_temperature 120(2)
_cell_measurement_theta_max 34.97
_cell_measurement_theta_min 2.81
_cell_volume 745.1(3)
_computing_cell_refinement 'Bruker SAINT'
_computing_data_collection 'Bruker APEX2'
_computing_data_reduction 'Bruker SAINT'
_computing_molecular_graphics 'Bruker SHELXTL'
_computing_publication_material 'Bruker SHELXTL'
_computing_structure_refinement 'SHELXL-97 (Sheldrick, 2008)'
_computing_structure_solution 'SHELXS-97 (Sheldrick, 2008)'
_diffrn_ambient_temperature 120(2)
_diffrn_measured_fraction_theta_full 0.965
_diffrn_measured_fraction_theta_max 0.823
_diffrn_measurement_device_type 'Bruker APEX-II CCD'
_diffrn_measurement_method '\f and \w scans'
_diffrn_radiation_monochromator graphite
_diffrn_radiation_source 'fine-focus sealed tube'
_diffrn_radiation_type MoK\a
_diffrn_radiation_wavelength 0.71073
_diffrn_reflns_av_R_equivalents 0.0476
_diffrn_reflns_av_sigmaI/netI 0.0417
_diffrn_reflns_limit_h_max 7
_diffrn_reflns_limit_h_min -7
_diffrn_reflns_limit_k_max 7
_diffrn_reflns_limit_k_min -8
_diffrn_reflns_limit_l_max 42
_diffrn_reflns_limit_l_min -45
_diffrn_reflns_number 14798
_diffrn_reflns_theta_full 30.00
_diffrn_reflns_theta_max 34.97
_diffrn_reflns_theta_min 2.81
_exptl_absorpt_coefficient_mu 2.219
_exptl_absorpt_correction_T_max 0.6908
_exptl_absorpt_correction_T_min 0.4418
_exptl_absorpt_correction_type multi-scan
_exptl_absorpt_process_details SADABS
_exptl_crystal_colour colourless
_exptl_crystal_density_diffrn 2.024
_exptl_crystal_density_method 'not measured'
_exptl_crystal_description plate
_exptl_crystal_F_000 440
_exptl_crystal_size_max 0.44
_exptl_crystal_size_mid 0.38
_exptl_crystal_size_min 0.18
_refine_diff_density_max 0.689
_refine_diff_density_min -1.257
_refine_diff_density_rms 0.159
_refine_ls_extinction_method none
_refine_ls_goodness_of_fit_ref 1.131
_refine_ls_hydrogen_treatment mixed
_refine_ls_matrix_type full
_refine_ls_number_parameters 211
_refine_ls_number_reflns 5389
_refine_ls_number_restraints 0
_refine_ls_restrained_S_all 1.131
_refine_ls_R_factor_all 0.0287
_refine_ls_R_factor_gt 0.0281
_refine_ls_shift/su_max 0.002
_refine_ls_shift/su_mean 0.000
_refine_ls_structure_factor_coef Fsqd
_refine_ls_weighting_details 'calc w=1/[\s^2^(Fo^2^)+(0.0250P)^2^+0.6000P] where P=(Fo^2^+2Fc^2^)/3'
_refine_ls_weighting_scheme calc
_refine_ls_wR_factor_gt 0.0720
_refine_ls_wR_factor_ref 0.0725
_reflns_number_gt 5266
_reflns_number_total 5389
_reflns_threshold_expression >2sigma(I)
_cod_data_source_file c4ce01614a2.cif
_cod_data_source_block A8D6
_cod_depositor_comments
;
The following automatic conversions were performed:

'_symmetry_cell_setting' value 'Triclinic' changed to 'triclinic'
according to
/usr/data/users/saulius/crontab/automatic-downloads/rss-feeds/RSC/lib/dictionaries/cif_core.dic
dictionary named 'cif_core.dic' version 2.4.2 from 2011-04-26.

Automatic conversion script
Id: cif_fix_values 2827 2014-09-09 07:05:25Z andrius 

 Adding full bibliography for 7218320--7218332.cif.
;
_cod_original_sg_symbol_H-M P-1
_cod_database_code 7218322

loop_
_symmetry_equiv_pos_as_xyz
'x, y, z'
'-x, -y, -z'

loop_
_atom_site_label
_atom_site_type_symbol
_atom_site_fract_x
_atom_site_fract_y
_atom_site_fract_z
_atom_site_U_iso_or_equiv
_atom_site_adp_type
_atom_site_occupancy
_atom_site_symmetry_multiplicity
_atom_site_calc_flag
_atom_site_refinement_flags
N11 N -0.0761(4) 0.3707(3) 0.24204(6) 0.0230(3) Uani 1 1 d .
C12 C 0.0637(4) 0.4074(3) 0.27900(6) 0.0195(3) Uani 1 1 d .
H12 H 0.2069 0.2875 0.2862 0.023 Uiso 1 1 calc R
C13 C 0.0098(3) 0.6130(3) 0.30742(6) 0.0151(3) Uani 1 1 d .
C14 C -0.2002(4) 0.7876(4) 0.29662(6) 0.0187(3) Uani 1 1 d .
H14 H -0.2419 0.9310 0.3150 0.022 Uiso 1 1 calc R
C15 C -0.3476(4) 0.7496(4) 0.25878(7) 0.0230(3) Uani 1 1 d .
H15 H -0.4934 0.8649 0.2510 0.028 Uiso 1 1 calc R
C16 C -0.2786(4) 0.5403(4) 0.23251(7) 0.0242(4) Uani 1 1 d .
H16 H -0.3798 0.5159 0.2065 0.029 Uiso 1 1 calc R
C17 C 0.1787(3) 0.6604(3) 0.34677(6) 0.0154(3) Uani 1 1 d .
N17 N 0.3049(3) 0.4511(3) 0.36729(5) 0.0173(3) Uani 1 1 d .
H17 H 0.272(6) 0.292(6) 0.3596(10) 0.021 Uiso 1 1 d .
O17 O 0.2011(3) 0.8848(3) 0.35918(5) 0.0217(3) Uani 1 1 d .
C21 C 0.4834(4) 0.4829(3) 0.40454(6) 0.0173(3) Uani 1 1 d .
H21A H 0.3813 0.5553 0.4308 0.021 Uiso 1 1 calc R
H21B H 0.6214 0.6094 0.3937 0.021 Uiso 1 1 calc R
C22 C 0.6158(4) 0.2231(3) 0.42037(6) 0.0180(3) Uani 1 1 d .
H22A H 0.7253 0.1556 0.3945 0.022 Uiso 1 1 calc R
H22B H 0.4773 0.0939 0.4295 0.022 Uiso 1 1 calc R
C23 C 0.7915(4) 0.2497(3) 0.46102(6) 0.0173(3) Uani 1 1 d .
H23A H 0.9366 0.3703 0.4512 0.021 Uiso 1 1 calc R
H23B H 0.6843 0.3289 0.4861 0.021 Uiso 1 1 calc R
C24 C 0.9125(4) -0.0129(3) 0.47955(6) 0.0177(3) Uani 1 1 d .
H24A H 1.0204 -0.0915 0.4545 0.021 Uiso 1 1 calc R
H24B H 0.7674 -0.1337 0.4891 0.021 Uiso 1 1 calc R
C31 C 0.3000(4) -0.1373(3) 0.10846(6) 0.0184(3) Uani 1 1 d .
I1 I 0.14003(2) 0.07685(2) 0.165224(3) 0.01946(4) Uani 1 1 d .
F31A F 0.1227(3) -0.3114(2) 0.09826(4) 0.0272(3) Uani 1 1 d .
F31B F 0.5225(3) -0.2702(3) 0.12095(5) 0.0296(3) Uani 1 1 d .
C32 C 0.3610(3) 0.0482(3) 0.06491(6) 0.0166(3) Uani 1 1 d .
F32A F 0.1364(2) 0.1817(2) 0.05405(4) 0.0228(2) Uani 1 1 d .
F32B F 0.5422(3) 0.2173(2) 0.07603(4) 0.0251(2) Uani 1 1 d .
C33 C 0.4709(3) -0.0935(3) 0.02193(6) 0.0164(3) Uani 1 1 d .
F33A F 0.2929(3) -0.2666(2) 0.01166(4) 0.0241(2) Uani 1 1 d .
F33B F 0.6979(3) -0.2237(2) 0.03313(4) 0.0247(2) Uani 1 1 d .

loop_
_atom_site_aniso_label
_atom_site_aniso_U_11
_atom_site_aniso_U_22
_atom_site_aniso_U_33
_atom_site_aniso_U_23
_atom_site_aniso_U_13
_atom_site_aniso_U_12
N11 0.0320(8) 0.0234(7) 0.0146(7) -0.0034(5) -0.0061(6) -0.0030(6)
C12 0.0247(8) 0.0178(7) 0.0166(7) -0.0042(6) -0.0038(6) 0.0007(6)
C13 0.0167(7) 0.0164(6) 0.0124(6) -0.0009(5) -0.0038(5) -0.0011(5)
C14 0.0181(7) 0.0215(7) 0.0164(7) -0.0003(6) -0.0030(5) 0.0015(6)
C15 0.0202(8) 0.0298(9) 0.0188(8) 0.0030(6) -0.0063(6) -0.0004(6)
C16 0.0259(9) 0.0303(9) 0.0171(8) 0.0007(7) -0.0074(6) -0.0061(7)
C17 0.0167(7) 0.0155(6) 0.0143(7) -0.0022(5) -0.0032(5) 0.0006(5)
N17 0.0212(7) 0.0149(6) 0.0166(6) -0.0024(5) -0.0080(5) -0.0002(5)
O17 0.0281(7) 0.0157(5) 0.0224(6) -0.0048(4) -0.0088(5) 0.0016(5)
C21 0.0202(7) 0.0160(6) 0.0162(7) -0.0023(5) -0.0066(5) 0.0000(5)
C22 0.0216(7) 0.0151(6) 0.0180(7) -0.0028(5) -0.0083(6) 0.0016(5)
C23 0.0199(7) 0.0165(6) 0.0161(7) -0.0021(5) -0.0059(5) -0.0010(5)
C24 0.0198(7) 0.0161(6) 0.0177(7) -0.0019(5) -0.0070(5) 0.0013(5)
C31 0.0226(8) 0.0184(7) 0.0143(7) -0.0013(5) -0.0020(5) 0.0002(6)
I1 0.02511(7) 0.02171(6) 0.01177(6) -0.00186(4) -0.00116(4) -0.00203(4)
F31A 0.0390(7) 0.0230(5) 0.0203(6) -0.0041(4) 0.0026(5) -0.0114(5)
F31B 0.0335(7) 0.0339(6) 0.0196(6) 0.0040(5) -0.0023(5) 0.0132(5)
C32 0.0199(7) 0.0170(6) 0.0134(7) -0.0025(5) -0.0024(5) -0.0016(5)
F32A 0.0253(5) 0.0251(5) 0.0174(5) 0.0000(4) -0.0011(4) 0.0077(4)
F32B 0.0309(6) 0.0266(5) 0.0193(5) -0.0078(4) 0.0014(4) -0.0137(5)
C33 0.0185(7) 0.0165(6) 0.0147(7) -0.0027(5) -0.0025(5) -0.0014(5)
F33A 0.0324(6) 0.0230(5) 0.0182(5) -0.0052(4) 0.0000(4) -0.0118(4)
F33B 0.0260(6) 0.0294(6) 0.0175(5) 0.0018(4) -0.0018(4) 0.0104(5)

loop_
_atom_type_symbol
_atom_type_description
_atom_type_scat_dispersion_real
_atom_type_scat_dispersion_imag
_atom_type_scat_source
C C 0.0033 0.0016 'International Tables Vol C Tables 4.2.6.8 and 6.1.1.4'
H H 0.0000 0.0000 'International Tables Vol C Tables 4.2.6.8 and 6.1.1.4'
N N 0.0061 0.0033 'International Tables Vol C Tables 4.2.6.8 and 6.1.1.4'
O O 0.0106 0.0060 'International Tables Vol C Tables 4.2.6.8 and 6.1.1.4'
F F 0.0171 0.0103 'International Tables Vol C Tables 4.2.6.8 and 6.1.1.4'
I I -0.4742 1.8119 'International Tables Vol C Tables 4.2.6.8 and 6.1.1.4'

loop_
_geom_angle_atom_site_label_1
_geom_angle_atom_site_label_2
_geom_angle_atom_site_label_3
_geom_angle
_geom_angle_site_symmetry_1
_geom_angle_site_symmetry_3
C12 N11 C16 117.62(16) . .
C12 N11 I1 122.62(13) . .
C16 N11 I1 116.08(12) . .
N11 C12 C13 123.31(17) . .
N11 C12 H12 118.3 . .
C13 C12 H12 118.3 . .
C14 C13 C12 117.99(15) . .
C14 C13 C17 119.44(15) . .
C12 C13 C17 122.46(15) . .
C15 C14 C13 119.10(17) . .
C15 C14 H14 120.4 . .
C13 C14 H14 120.4 . .
C14 C15 C16 118.76(18) . .
C14 C15 H15 120.6 . .
C16 C15 H15 120.6 . .
N11 C16 C15 123.21(17) . .
N11 C16 H16 118.4 . .
C15 C16 H16 118.4 . .
O17 C17 N17 122.12(15) . .
O17 C17 C13 120.69(15) . .
N17 C17 C13 117.18(14) . .
C17 N17 C21 120.46(14) . .
C17 N17 H17 120.0(19) . .
C21 N17 H17 119.4(19) . .
N17 C21 C22 111.11(13) . .
N17 C21 H21A 109.4 . .
C22 C21 H21A 109.4 . .
N17 C21 H21B 109.4 . .
C22 C21 H21B 109.4 . .
H21A C21 H21B 108.0 . .
C21 C22 C23 111.85(13) . .
C21 C22 H22A 109.2 . .
C23 C22 H22A 109.2 . .
C21 C22 H22B 109.2 . .
C23 C22 H22B 109.2 . .
H22A C22 H22B 107.9 . .
C24 C23 C22 112.72(13) . .
C24 C23 H23A 109.0 . .
C22 C23 H23A 109.0 . .
C24 C23 H23B 109.0 . .
C22 C23 H23B 109.0 . .
H23A C23 H23B 107.8 . .
C23 C24 C24 112.88(17) . 2_756
C23 C24 H24A 109.0 . .
C24 C24 H24A 109.0 2_756 .
C23 C24 H24B 109.0 . .
C24 C24 H24B 109.0 2_756 .
H24A C24 H24B 107.8 . .
F31A C31 F31B 108.08(15) . .
F31A C31 C32 108.82(14) . .
F31B C31 C32 109.67(15) . .
F31A C31 I1 108.95(12) . .
F31B C31 I1 109.50(12) . .
C32 C31 I1 111.74(11) . .
C31 I1 N11 179.66(6) . .
F32A C32 F32B 109.20(14) . .
F32A C32 C31 108.04(14) . .
F32B C32 C31 107.36(14) . .
F32A C32 C33 108.79(13) . .
F32B C32 C33 108.62(14) . .
C31 C32 C33 114.72(14) . .
F33A C33 F33B 108.95(14) . .
F33A C33 C33 108.24(17) . 2_655
F33B C33 C33 108.38(18) . 2_655
F33A C33 C32 108.47(14) . .
F33B C33 C32 108.14(14) . .
C33 C33 C32 114.55(17) 2_655 .

loop_
_geom_bond_atom_site_label_1
_geom_bond_atom_site_label_2
_geom_bond_distance
_geom_bond_site_symmetry_2
N11 C12 1.339(2) .
N11 C16 1.340(3) .
N11 I1 2.9327(18) .
C12 C13 1.396(2) .
C12 H12 0.9500 .
C13 C14 1.391(2) .
C13 C17 1.495(2) .
C14 C15 1.384(3) .
C14 H14 0.9500 .
C15 C16 1.385(3) .
C15 H15 0.9500 .
C16 H16 0.9500 .
C17 O17 1.236(2) .
C17 N17 1.340(2) .
N17 C21 1.460(2) .
N17 H17 0.88(3) .
C21 C22 1.514(2) .
C21 H21A 0.9900 .
C21 H21B 0.9900 .
C22 C23 1.525(2) .
C22 H22A 0.9900 .
C22 H22B 0.9900 .
C23 C24 1.525(2) .
C23 H23A 0.9900 .
C23 H23B 0.9900 .
C24 C24 1.528(3) 2_756
C24 H24A 0.9900 .
C24 H24B 0.9900 .
C31 F31A 1.338(2) .
C31 F31B 1.339(2) .
C31 C32 1.552(3) .
C31 I1 2.1593(18) .
C32 F32A 1.338(2) .
C32 F32B 1.343(2) .
C32 C33 1.562(2) .
C33 F33A 1.3379(19) .
C33 F33B 1.342(2) .
C33 C33 1.561(4) 2_655

loop_
_geom_hbond_atom_site_label_D
_geom_hbond_atom_site_label_H
_geom_hbond_atom_site_label_A
_geom_hbond_distance_DH
_geom_hbond_distance_HA
_geom_hbond_distance_DA
_geom_hbond_angle_DHA
_geom_hbond_site_symmetry_A
N17 H17 O17 0.88(3) 2.12(3) 2.983(2) 166(3) 1_545

loop_
_geom_torsion_atom_site_label_1
_geom_torsion_atom_site_label_2
_geom_torsion_atom_site_label_3
_geom_torsion_atom_site_label_4
_geom_torsion
_geom_torsion_site_symmetry_4
C16 N11 C12 C13 -0.5(3) .
I1 N11 C12 C13 157.01(14) .
N11 C12 C13 C14 0.0(3) .
N11 C12 C13 C17 -176.09(18) .
C12 C13 C14 C15 0.6(3) .
C17 C13 C14 C15 176.88(17) .
C13 C14 C15 C16 -0.8(3) .
C12 N11 C16 C15 0.3(3) .
I1 N11 C16 C15 -158.69(16) .
C14 C15 C16 N11 0.4(3) .
C14 C13 C17 O17 -25.7(3) .
C12 C13 C17 O17 150.37(18) .
C14 C13 C17 N17 154.96(17) .
C12 C13 C17 N17 -29.0(3) .
O17 C17 N17 C21 -2.2(3) .
C13 C17 N17 C21 177.10(16) .
C17 N17 C21 C22 -176.54(17) .
N17 C21 C22 C23 -176.91(15) .
C21 C22 C23 C24 176.25(16) .
C22 C23 C24 C24 -179.68(19) 2_756
F31A C31 C32 F32A 63.33(17) .
F31B C31 C32 F32A -178.63(14) .
I1 C31 C32 F32A -57.02(15) .
F31A C31 C32 F32B -179.01(14) .
F31B C31 C32 F32B -60.97(18) .
I1 C31 C32 F32B 60.65(16) .
F31A C31 C32 C33 -58.20(19) .
F31B C31 C32 C33 59.84(18) .
I1 C31 C32 C33 -178.55(11) .
F32A C32 C33 F33A -62.77(18) .
F32B C32 C33 F33A 178.46(14) .
C31 C32 C33 F33A 58.35(19) .
F32A C32 C33 F33B 179.21(14) .
F32B C32 C33 F33B 60.44(18) .
C31 C32 C33 F33B -59.67(18) .
F32A C32 C33 C33 58.2(2) 2_655
F32B C32 C33 C33 -60.5(2) 2_655
C31 C32 C33 C33 179.37(17) 2_655
